data_4327649
loop_
_publ_author_name
'Hani Amouri'
'M. Gruselle'
'C. Da Silva'
'Bernard Mal\'ezieux'
'Roman Andr\'es'
'Jacqueline Vaissermann'

_publ_contact_author
;
 Dr. Hani Amouri, Lab. CIM2, Universite Pierre et Marie Curie, case 42,
 4 place Jussieu,
 75252 Paris Cedex 05, France                        
;
_publ_contact_author_email ' amouri@ccr.jussieu.fr '
_publ_contact_author_fax ' 33 1 44 27 38 41''
_publ_contact_author_phone ' 33 1 44 27 30 83 '
_publ_section_title
;
 Cobalt-Complexed Conjugated Diyne Salts: A Family of Rigid Masked
 Dielectrophiles. Syntheses, Structures, and Double Nucleophilic
 Substitutions
;
_journal_name_full 'Inorganic Chemistry'
_journal_page_first 5053
_journal_page_last 5058
_journal_paper_doi 10.1021/ic991433+
_journal_volume 39
_journal_year 2000
_chemical_compound_source
;
?
;
_chemical_formula_moiety ' C36 H12 Co8 O28 '
_chemical_formula_sum 'C18 H6 Co4 O14'
_chemical_formula_weight 681.95
_chemical_name_systematic
;
 ?
;
_space_group_IT_number 2
_symmetry_cell_setting triclinic
_symmetry_space_group_name_Hall '-P 1'
_symmetry_space_group_name_H-M 'P -1'
_atom_sites_solution_hydrogens 'located on a difference Fourier map'
_atom_sites_solution_primary direct
_cell_angle_alpha 105.17(1)
_cell_angle_beta 113.30(1)
_cell_angle_gamma 109.61(2)
_cell_formula_units_Z 4
_cell_length_a 14.559(3)
_cell_length_b 14.571(3)
_cell_length_c 14.722(2)
_cell_measurement_reflns_used 25
_cell_measurement_temperature 295
_cell_measurement_theta_max 13.5
_cell_measurement_theta_min 13
_cell_volume 2404.9(11)
_computing_cell_refinement 'CAD-4 software (Enraf-Nonius, 1989)'
_computing_data_collection 'CAD-4 software (Enraf-Nonius, 1989)'
_computing_data_reduction
;
RC93 (Watkin, D.J., Prout, C.K., Lilley, P.M.deQ. 1994)
;
_computing_molecular_graphics
;
 CAMERON (Watkin, Prout & Pearce,  1996)
;
_computing_publication_material
;
CRYSTALS Issue 10 (Watkin, Prout, Carruthers & Betteridge, 1996)
;
_computing_structure_refinement
;
CRYSTALS Issue 10 (Watkin, Prout, Carruthers & Betteridge, 1996)
;
_computing_structure_solution 'SIR92 (Giacovazzo et al, 1992)'
_diffrn_ambient_temperature 295
_diffrn_measurement_device '  Enraf-nonius CAD4 '
_diffrn_measurement_method 2\q/\w
_diffrn_radiation_monochromator graphite
_diffrn_radiation_type 'Mo K\a'
_diffrn_radiation_wavelength 0.71069
_diffrn_reflns_av_R_equivalents 0.01
_diffrn_reflns_limit_h_max 17
_diffrn_reflns_limit_h_min 0
_diffrn_reflns_limit_k_max 16
_diffrn_reflns_limit_k_min -17
_diffrn_reflns_limit_l_max 16
_diffrn_reflns_limit_l_min -17
_diffrn_reflns_number 8815
_diffrn_reflns_theta_max 25
_diffrn_reflns_theta_min 1
_diffrn_standards_decay_% 5.84
_diffrn_standards_interval_time 3600
_diffrn_standards_number 2
_exptl_absorpt_coefficient_mu 2.77
_exptl_absorpt_correction_T_max 1.00
_exptl_absorpt_correction_T_min 0.78
_exptl_absorpt_correction_type empirical
_exptl_absorpt_process_details '\y scan'
_exptl_crystal_colour ' deep red '
_exptl_crystal_density_diffrn 1.88
_exptl_crystal_description ' prism '
_exptl_crystal_F_000 1335.11
_exptl_crystal_size_max 0.5
_exptl_crystal_size_mid 0.3
_exptl_crystal_size_min 0.2
_refine_diff_density_max 0.39
_refine_diff_density_min -0.46
_refine_ls_extinction_coef 631
_refine_ls_extinction_method 'Larson 1970 Crystallographic Computing eq 22'
_refine_ls_goodness_of_fit_obs 1.0322
_refine_ls_hydrogen_treatment
;
 coordinates refined with an overall isotropic thermal parameter
;
_refine_ls_matrix_type full
_refine_ls_number_parameters 678
_refine_ls_number_reflns 5768
_refine_ls_R_factor_obs 0.0342
_refine_ls_shift/esd_max 5.539977
_refine_ls_structure_factor_coef F
_refine_ls_weighting_scheme
;
 Chebychev polynomial (Carruthers & Watkin, 1979)
;
_refine_ls_wR_factor_obs 0.0394
_reflns_number_observed 5768
_reflns_number_total 8450
_reflns_observed_criterion >3.00\s(I)
_cod_data_source_file ic9914332B_1.cif
_cod_data_source_block Compound1
_cod_original_cell_volume 2405(1)
_cod_original_sg_symbol_H-M 'P -1 '
_cod_original_formula_sum ' C36 H12 Co8 O28 '
_cod_database_code 4327649

loop_
_symmetry_equiv_pos_as_xyz
x,y,z
-x,-y,-z

loop_
_atom_site_aniso_label
_atom_site_aniso_U_11
_atom_site_aniso_U_22
_atom_site_aniso_U_33
_atom_site_aniso_U_23
_atom_site_aniso_U_13
_atom_site_aniso_U_12
CO1 0.0519(3) 0.0528(3) 0.0386(3) 0.0199(2) 0.0204(2) 0.0296(2)
CO2 0.0542(3) 0.0500(3) 0.0497(3) 0.0158(2) 0.0248(2) 0.0329(3)
CO3 0.0376(3) 0.0502(3) 0.0524(3) 0.0204(2) 0.0235(2) 0.0170(2)
CO4 0.0466(3) 0.0613(3) 0.0384(3) 0.0224(2) 0.0242(2) 0.0282(2)
O1 0.059(2) 0.065(2) 0.079(2) 0.036(2) 0.041(2) 0.035(2)
O2 0.045(1) 0.075(2) 0.086(2) 0.037(2) 0.038(2) 0.029(1)
O11 0.200(6) 0.111(4) 0.119(4) 0.088(3) 0.081(4) 0.077(4)
O12 0.050(2) 0.111(3) 0.086(3) 0.016(2) 0.019(2) 0.031(2)
O13 0.086(2) 0.073(2) 0.091(3) 0.017(2) 0.057(2) 0.039(2)
O21 0.204(6) 0.089(3) 0.195(6) 0.086(4) 0.113(5) 0.093(4)
O22 0.108(3) 0.125(4) 0.056(2) -0.003(2) 0.017(2) 0.060(3)
O23 0.076(2) 0.123(3) 0.101(3) 0.047(3) 0.057(2) 0.058(2)
O31 0.087(3) 0.090(3) 0.054(2) 0.012(2) 0.025(2) 0.030(2)
O32 0.081(3) 0.145(4) 0.161(5) 0.054(4) 0.082(3) 0.063(3)
O33 0.095(3) 0.082(3) 0.165(5) 0.080(3) 0.064(3) 0.036(2)
O41 0.064(2) 0.094(3) 0.064(2) 0.001(2) 0.023(2) 0.002(2)
O42 0.109(3) 0.131(4) 0.104(3) 0.034(3) 0.075(3) 0.077(3)
O43 0.099(3) 0.117(3) 0.098(3) 0.074(3) 0.050(2) 0.066(3)
C1 0.051(2) 0.047(2) 0.059(3) 0.024(2) 0.028(2) 0.020(2)
C2 0.045(2) 0.045(2) 0.037(2) 0.013(2) 0.020(2) 0.025(2)
C3 0.039(2) 0.043(2) 0.032(2) 0.012(1) 0.018(1) 0.022(2)
C4 0.032(2) 0.045(2) 0.031(2) 0.011(1) 0.015(1) 0.017(1)
C5 0.034(2) 0.045(2) 0.037(2) 0.015(2) 0.017(1) 0.016(1)
C6 0.050(2) 0.055(2) 0.054(2) 0.025(2) 0.031(2) 0.032(2)
C11 0.099(4) 0.073(3) 0.065(3) 0.035(3) 0.037(3) 0.043(3)
C12 0.051(3) 0.077(3) 0.045(2) 0.016(2) 0.014(2) 0.035(2)
C13 0.055(2) 0.063(2) 0.047(2) 0.022(2) 0.028(2) 0.026(2)
C21 0.100(4) 0.061(3) 0.106(4) 0.036(3) 0.056(4) 0.049(3)
C22 0.075(3) 0.072(3) 0.067(3) 0.010(3) 0.030(3) 0.044(3)
C23 0.065(3) 0.074(3) 0.062(3) 0.027(2) 0.035(2) 0.046(2)
C31 0.046(2) 0.052(2) 0.063(3) 0.018(2) 0.025(2) 0.015(2)
C32 0.058(3) 0.078(3) 0.091(4) 0.031(3) 0.044(3) 0.031(2)
C33 0.053(2) 0.061(3) 0.092(4) 0.037(3) 0.037(2) 0.018(2)
C41 0.060(3) 0.071(3) 0.038(2) 0.015(2) 0.022(2) 0.026(2)
C42 0.065(3) 0.087(3) 0.055(2) 0.027(2) 0.035(2) 0.040(3)
C43 0.062(3) 0.082(3) 0.058(3) 0.038(2) 0.035(2) 0.041(2)
CO101 0.0625(3) 0.0585(3) 0.0498(3) 0.0241(3) 0.0330(3) 0.0412(3)
CO102 0.0470(3) 0.0543(3) 0.0382(3) 0.0179(2) 0.0181(2) 0.0277(2)
CO103 0.0559(3) 0.0463(3) 0.0524(3) 0.0284(2) 0.0309(3) 0.0249(2)
CO104 0.0499(3) 0.0394(3) 0.0377(3) 0.0133(2) 0.0153(2) 0.0196(2)
O101 0.073(2) 0.054(2) 0.077(2) 0.035(2) 0.042(2) 0.038(1)
O102 0.074(2) 0.057(2) 0.087(2) 0.047(2) 0.046(2) 0.038(2)
O111 0.122(3) 0.066(2) 0.106(3) 0.047(2) 0.058(3) 0.054(2)
O112 0.170(5) 0.141(4) 0.056(2) 0.039(2) 0.056(3) 0.102(4)
O113 0.101(3) 0.180(5) 0.207(6) 0.081(5) 0.113(4) 0.082(4)
O121 0.050(2) 0.169(5) 0.116(4) 0.037(3) 0.031(2) 0.026(3)
O122 0.117(3) 0.068(2) 0.083(2) 0.029(2) 0.065(2) 0.054(2)
O123 0.161(4) 0.110(3) 0.088(3) 0.073(3) 0.074(3) 0.089(3)
O131 0.184(5) 0.081(3) 0.179(5) 0.085(3) 0.114(4) 0.087(3)
O132 0.085(3) 0.136(4) 0.175(5) 0.104(4) 0.088(3) 0.057(3)
O133 0.109(3) 0.095(3) 0.058(2) 0.028(2) 0.043(2) 0.045(2)
O141 0.133(4) 0.087(3) 0.059(2) 0.035(2) 0.053(2) 0.039(2)
O142 0.060(2) 0.100(3) 0.104(3) 0.047(2) 0.025(2) 0.041(2)
O143 0.152(4) 0.065(2) 0.107(3) 0.027(2) 0.067(3) 0.066(3)
C101 0.057(2) 0.056(2) 0.063(3) 0.031(2) 0.037(2) 0.030(2)
C102 0.051(2) 0.050(2) 0.041(2) 0.020(2) 0.026(2) 0.029(2)
C103 0.047(2) 0.041(2) 0.031(2) 0.014(1) 0.019(1) 0.025(2)
C104 0.047(2) 0.037(2) 0.032(2) 0.017(1) 0.021(1) 0.020(1)
C105 0.048(2) 0.041(2) 0.039(2) 0.020(1) 0.024(2) 0.022(2)
C106 0.047(2) 0.042(2) 0.056(2) 0.020(2) 0.025(2) 0.024(2)
C111 0.074(3) 0.063(3) 0.063(3) 0.025(2) 0.036(2) 0.047(2)
C112 0.106(4) 0.091(3) 0.065(3) 0.039(3) 0.053(3) 0.072(3)
C113 0.092(4) 0.104(4) 0.103(4) 0.048(4) 0.070(4) 0.065(3)
C121 0.061(3) 0.104(4) 0.067(3) 0.031(3) 0.028(3) 0.038(3)
C122 0.062(2) 0.051(2) 0.047(2) 0.017(2) 0.024(2) 0.026(2)
C123 0.083(3) 0.075(3) 0.046(2) 0.028(2) 0.030(2) 0.051(3)
C131 0.089(3) 0.060(3) 0.085(3) 0.043(3) 0.049(3) 0.037(3)
C132 0.070(3) 0.078(3) 0.088(3) 0.055(3) 0.049(3) 0.035(3)
C133 0.079(3) 0.065(3) 0.059(3) 0.038(2) 0.044(2) 0.034(2)
C141 0.077(3) 0.058(2) 0.038(2) 0.015(2) 0.024(2) 0.025(2)
C142 0.059(3) 0.056(2) 0.055(2) 0.022(2) 0.018(2) 0.029(2)
C143 0.075(3) 0.059(3) 0.059(3) 0.019(2) 0.027(2) 0.031(2)

loop_
_atom_site_label
_atom_site_fract_x
_atom_site_fract_y
_atom_site_fract_z
_atom_site_U_iso_or_equiv
_atom_site_occupancy
_atom_site_thermal_displace_type
CO1 -0.21785(4) 0.56128(4) 0.53947(4) 0.0474 1.0000 Uani
CO2 -0.25912(5) 0.43521(4) 0.36103(4) 0.0498 1.0000 Uani
CO3 -0.16937(4) 0.78862(4) 0.39837(4) 0.0483 1.0000 Uani
CO4 -0.33767(4) 0.64241(4) 0.21500(4) 0.0464 1.0000 Uani
O1 -0.5193(3) 0.4883(3) 0.3996(4) 0.0628 1.0000 Uani
O2 -0.5166(2) 0.6431(3) 0.3283(3) 0.0629 1.0000 Uani
O11 -0.2452(5) 0.4147(4) 0.6434(4) 0.1146 1.0000 Uani
O12 0.0287(3) 0.6999(4) 0.6371(3) 0.0891 1.0000 Uani
O13 -0.2649(3) 0.7199(3) 0.6520(3) 0.0793 1.0000 Uani
O21 -0.2794(6) 0.2459(4) 0.4047(6) 0.1268 1.0000 Uani
O22 -0.4045(4) 0.3223(4) 0.1192(3) 0.1004 1.0000 Uani
O23 -0.0312(3) 0.5359(4) 0.3898(4) 0.0888 1.0000 Uani
O31 -0.0678(3) 0.8914(3) 0.6382(3) 0.0863 1.0000 Uani
O32 0.0143(4) 0.7596(5) 0.3820(5) 0.1061 1.0000 Uani
O33 -0.1536(4) 0.9774(4) 0.3551(5) 0.0996 1.0000 Uani
O41 -0.5677(3) 0.4544(3) 0.0940(3) 0.0870 1.0000 Uani
O42 -0.2202(4) 0.5516(4) 0.1279(4) 0.0921 1.0000 Uani
O43 -0.3796(4) 0.7783(4) 0.1052(4) 0.0898 1.0000 Uani
C1 -0.4850(4) 0.4170(3) 0.3552(4) 0.0545 1.0000 Uani
C2 -0.3617(3) 0.4740(3) 0.3940(3) 0.0431 1.0000 Uani
C3 -0.2876(3) 0.5590(3) 0.3934(3) 0.0382 1.0000 Uani
C4 -0.2842(3) 0.6428(3) 0.3605(3) 0.0376 1.0000 Uani
C5 -0.3296(3) 0.7099(3) 0.3535(3) 0.0403 1.0000 Uani
C6 -0.4063(3) 0.7372(3) 0.3827(4) 0.0488 1.0000 Uani
C11 -0.2331(5) 0.4710(5) 0.6045(4) 0.0786 1.0000 Uani
C12 -0.0642(4) 0.6469(4) 0.6022(4) 0.0600 1.0000 Uani
C13 -0.2471(4) 0.6576(4) 0.6103(3) 0.0557 1.0000 Uani
C21 -0.2702(5) 0.3180(4) 0.3878(5) 0.0810 1.0000 Uani
C22 -0.3482(5) 0.3650(4) 0.2130(4) 0.0715 1.0000 Uani
C23 -0.1185(4) 0.4958(4) 0.3780(4) 0.0615 1.0000 Uani
C31 -0.1053(4) 0.8524(4) 0.5451(4) 0.0592 1.0000 Uani
C32 -0.0544(4) 0.7710(4) 0.3899(5) 0.0738 1.0000 Uani
C33 -0.1584(4) 0.9066(4) 0.3724(5) 0.0680 1.0000 Uani
C41 -0.4799(4) 0.5267(4) 0.1387(3) 0.0591 1.0000 Uani
C42 -0.2656(4) 0.5861(4) 0.1602(4) 0.0663 1.0000 Uani
C43 -0.3645(4) 0.7253(4) 0.1456(4) 0.0616 1.0000 Uani
CO101 0.07422(5) 0.87987(5) 1.13897(4) 0.0501 1.0000 Uani
CO102 0.02181(4) 0.74273(4) 0.96055(4) 0.0473 1.0000 Uani
CO103 0.39024(5) 0.93226(4) 1.10156(4) 0.0485 1.0000 Uani
CO104 0.42746(4) 0.94742(4) 1.28498(4) 0.0462 1.0000 Uani
O101 0.0906(3) 0.5815(2) 1.1004(3) 0.0618 1.0000 Uani
O102 0.3150(3) 0.6549(2) 1.1716(3) 0.0620 1.0000 Uani
O111 0.1472(4) 1.0796(3) 1.1109(4) 0.0882 1.0000 Uani
O112 0.2026(5) 0.9758(4) 1.3807(3) 0.0998 1.0000 Uani
O113 -0.1582(5) 0.8167(5) 1.0957(6) 0.1222 1.0000 Uani
O121 -0.2289(3) 0.6114(5) 0.8567(4) 0.1130 1.0000 Uani
O122 0.0673(4) 0.5826(3) 0.8477(3) 0.0784 1.0000 Uani
O123 0.0633(4) 0.8919(4) 0.8628(3) 0.0893 1.0000 Uani
O131 0.3772(5) 1.1325(4) 1.1172(5) 0.1062 1.0000 Uani
O132 0.6222(4) 0.9907(4) 1.1449(5) 0.1012 1.0000 Uani
O133 0.2539(4) 0.7943(3) 0.8620(3) 0.0869 1.0000 Uani
O141 0.3601(4) 0.8378(3) 1.4059(3) 0.0866 1.0000 Uani
O142 0.6732(3) 1.0150(4) 1.3944(4) 0.0890 1.0000 Uani
O143 0.4226(4) 1.1513(3) 1.3713(4) 0.0944 1.0000 Uani
C101 0.0615(4) 0.6589(4) 1.1445(4) 0.0544 1.0000 Uani
C102 0.0799(3) 0.7439(3) 1.1056(3) 0.0447 1.0000 Uani
C103 0.1655(3) 0.8188(3) 1.1064(3) 0.0387 1.0000 Uani
C104 0.2824(3) 0.8555(3) 1.1397(3) 0.0378 1.0000 Uani
C105 0.3558(3) 0.8169(3) 1.1461(3) 0.0415 1.0000 Uani
C106 0.3544(3) 0.7103(3) 1.1177(4) 0.0480 1.0000 Uani
C111 0.1181(4) 1.0041(4) 1.1222(4) 0.0605 1.0000 Uani
C112 0.1527(5) 0.9387(5) 1.2874(4) 0.0702 1.0000 Uani
C113 -0.0691(5) 0.8417(5) 1.1124(5) 0.0804 1.0000 Uani
C121 -0.1328(5) 0.6620(5) 0.8955(4) 0.0794 1.0000 Uani
C122 0.0471(4) 0.6426(4) 0.8897(3) 0.0565 1.0000 Uani
C123 0.0449(4) 0.8339(4) 0.8972(4) 0.0615 1.0000 Uani
C131 0.3813(5) 1.0559(4) 1.1099(5) 0.0712 1.0000 Uani
C132 0.5345(5) 0.9697(4) 1.1277(5) 0.0689 1.0000 Uani
C133 0.3076(4) 0.8497(4) 0.9548(4) 0.0597 1.0000 Uani
C141 0.3879(4) 0.8813(4) 1.3605(3) 0.0605 1.0000 Uani
C142 0.5799(4) 0.9904(4) 1.3546(4) 0.0603 1.0000 Uani
C143 0.4262(4) 1.0749(4) 1.3403(4) 0.0688 1.0000 Uani
H1 -0.505(6) 0.525(5) 0.399(6) 0.062(4) 1.0000 Uiso
H11 -0.499(4) 0.364(4) 0.373(4) 0.062(4) 1.0000 Uiso
H12 -0.534(4) 0.388(4) 0.272(4) 0.062(4) 1.0000 Uiso
H61 -0.372(4) 0.767(4) 0.465(4) 0.062(4) 1.0000 Uiso
H62 -0.416(4) 0.798(4) 0.368(4) 0.062(4) 1.0000 Uiso
H111 -0.013(4) 0.623(4) 1.126(4) 0.062(4) 1.0000 Uiso
H112 0.112(4) 0.694(4) 1.224(4) 0.062(4) 1.0000 Uiso
H161 0.300(4) 0.664(4) 1.038(4) 0.062(4) 1.0000 Uiso
H162 0.436(4) 0.721(4) 1.141(4) 0.062(4) 1.0000 Uiso

loop_
_atom_type_symbol
_atom_type_scat_dispersion_real
_atom_type_scat_dispersion_imag
_atom_type_scat_Cromer_Mann_a1
_atom_type_scat_Cromer_Mann_b1
_atom_type_scat_Cromer_Mann_a2
_atom_type_scat_Cromer_Mann_b2
_atom_type_scat_Cromer_Mann_a3
_atom_type_scat_Cromer_Mann_b3
_atom_type_scat_Cromer_Mann_a4
_atom_type_scat_Cromer_Mann_b4
_atom_type_scat_Cromer_Mann_c
_atom_type_scat_source
'C   ' 0.0020 0.0020 2.3100 20.8439 1.0200 10.2075 1.5886 0.5687 0.8650 51.6512 0.2156 International_Tables_Vol_IV_Table_2.2B
'H   ' 0.0000 0.0000 0.4930 10.5109 0.3229 26.1257 0.1402 3.1424 0.0408 57.7997 0.0030 International_Tables_Vol_IV_Table_2.2B
'O   ' 0.0080 0.0060 3.0485 13.2771 2.2868 5.7011 1.5463 0.3239 0.8670 32.9089 0.2508 International_Tables_Vol_IV_Table_2.2B
'Co  ' 0.2990 0.9730 12.2841 4.2791 7.3409 0.2784 4.0034 13.5359 2.3488 71.1692 1.0118 International_Tables_Vol_IV_Table_2.2B

loop_
_geom_angle_atom_site_label_1
_geom_angle_atom_site_label_2
_geom_angle_atom_site_label_3
_geom_angle
_geom_angle_publ_flag
CO2 CO1 C2 50.4(1) no
CO2 CO1 C3 51.0(1) no
C2 CO1 C3 40.1(1) no
CO2 CO1 C11 100.4(2) no
C2 CO1 C11 102.1(2) no
C3 CO1 C11 140.7(2) no
CO2 CO1 C12 97.5(1) no
C2 CO1 C12 140.7(2) no
C3 CO1 C12 104.0(2) no
C11 CO1 C12 106.4(2) no
CO2 CO1 C13 148.0(1) no
C2 CO1 C13 101.2(2) no
C3 CO1 C13 98.6(2) no
C11 CO1 C13 100.1(2) no
C12 CO1 C13 99.9(2) no
CO1 CO2 C2 50.9(1) no
CO1 CO2 C3 51.0(1) no
C2 CO2 C3 40.3(1) no
CO1 CO2 C21 98.9(2) no
C2 CO2 C21 105.3(2) no
C3 CO2 C21 142.6(2) no
CO1 CO2 C22 148.4(2) no
C2 CO2 C22 99.1(2) no
C3 CO2 C22 100.8(2) no
C21 CO2 C22 99.0(3) no
CO1 CO2 C23 100.9(1) no
C2 CO2 C23 141.8(2) no
C3 CO2 C23 103.4(2) no
C21 CO2 C23 104.0(2) no
C22 CO2 C23 99.8(2) no
CO4 CO3 C4 51.13(9) no
CO4 CO3 C5 50.9(1) no
C4 CO3 C5 40.5(1) no
CO4 CO3 C31 147.7(1) no
C4 CO3 C31 99.5(2) no
C5 CO3 C31 98.9(2) no
CO4 CO3 C32 100.5(2) no
C4 CO3 C32 105.4(2) no
C5 CO3 C32 143.4(2) no
C31 CO3 C32 100.6(2) no
CO4 CO3 C33 98.8(2) no
C4 CO3 C33 141.3(2) no
C5 CO3 C33 103.2(2) no
C31 CO3 C33 99.6(2) no
C32 CO3 C33 103.7(2) no
CO3 CO4 C4 51.2(1) no
CO3 CO4 C5 50.6(1) no
C4 CO4 C5 40.4(1) no
CO3 CO4 C41 147.1(1) no
C4 CO4 C41 98.8(2) no
C5 CO4 C41 98.7(2) no
CO3 CO4 C42 99.5(2) no
C4 CO4 C42 104.3(2) no
C5 CO4 C42 141.9(2) no
C41 CO4 C42 101.5(2) no
CO3 CO4 C43 99.4(2) no
C4 CO4 C43 142.4(2) no
C5 CO4 C43 104.3(2) no
C41 CO4 C43 100.0(2) no
C42 CO4 C43 103.5(2) no
C1 O1 H1 116.0(80) no
O1 C1 C2 112.4(3) no
O1 C1 H11 110.5(32) no
C2 C1 H11 109.0(31) no
O1 C1 H12 104.0(27) no
C2 C1 H12 110.4(26) no
H11 C1 H12 110.5(41) no
CO1 C2 CO2 78.7(1) no
CO1 C2 C1 134.9(3) no
CO2 C2 C1 135.7(3) no
CO1 C2 C3 70.3(2) no
CO2 C2 C3 70.7(2) no
C1 C2 C3 138.7(3) no
CO1 C3 CO2 78.0(1) no
CO1 C3 C2 69.5(2) no
CO2 C3 C2 69.0(2) no
CO1 C3 C4 132.8(2) no
CO2 C3 C4 138.1(2) no
C2 C3 C4 140.5(3) no
CO3 C4 CO4 77.6(1) no
CO3 C4 C3 138.3(2) no
CO4 C4 C3 132.6(2) no
CO3 C4 C5 68.8(2) no
CO4 C4 C5 69.3(2) no
C3 C4 C5 141.1(3) no
CO3 C5 CO4 78.5(1) no
CO3 C5 C4 70.7(2) no
CO4 C5 C4 70.2(2) no
CO3 C5 C6 135.5(3) no
CO4 C5 C6 135.2(3) no
C4 C5 C6 138.9(3) no
O2 C6 C5 111.2(3) no
O2 C6 H61 108.2(25) no
C5 C6 H61 110.3(26) no
O2 C6 H62 109.6(26) no
C5 C6 H62 114.7(26) no
H61 C6 H62 102.4(37) no
CO1 C11 O11 178.4(6) no
CO1 C12 O12 177.3(5) no
CO1 C13 O13 177.1(4) no
CO2 C21 O21 178.1(6) no
CO2 C22 O22 178.7(5) no
CO2 C23 O23 178.1(4) no
CO3 C31 O31 177.9(4) no
CO3 C32 O32 178.3(6) no
CO3 C33 O33 178.8(5) no
CO4 C41 O41 177.9(4) no
CO4 C42 O42 179.0(5) no
CO4 C43 O43 178.4(5) no
CO102 CO101 C102 50.7(1) no
CO102 CO101 C103 51.0(1) no
C102 CO101 C103 40.2(1) no
CO102 CO101 C111 101.0(1) no
C102 CO101 C111 141.9(2) no
C103 CO101 C111 103.5(2) no
CO102 CO101 C112 148.2(2) no
C102 CO101 C112 99.0(2) no
C103 CO101 C112 100.7(2) no
C111 CO101 C112 99.8(2) no
CO102 CO101 C113 98.8(2) no
C102 CO101 C113 105.1(2) no
C103 CO101 C113 142.3(2) no
C111 CO101 C113 104.2(2) no
C112 CO101 C113 99.2(3) no
CO101 CO102 C102 50.6(1) no
CO101 CO102 C103 51.0(1) no
C102 CO102 C103 40.2(1) no
CO101 CO102 C121 100.7(2) no
C102 CO102 C121 102.0(2) no
C103 CO102 C121 140.8(2) no
CO101 CO102 C122 148.1(1) no
C102 CO102 C122 101.0(2) no
C103 CO102 C122 98.6(2) no
C121 CO102 C122 99.7(2) no
CO101 CO102 C123 97.6(1) no
C102 CO102 C123 140.9(2) no
C103 CO102 C123 104.1(2) no
C121 CO102 C123 106.6(3) no
C122 CO102 C123 99.8(2) no
CO104 CO103 C104 51.1(1) no
CO104 CO103 C105 51.0(1) no
C104 CO103 C105 40.3(1) no
CO104 CO103 C131 100.6(2) no
C104 CO103 C131 105.6(2) no
C105 CO103 C131 143.4(2) no
CO104 CO103 C132 98.8(2) no
C104 CO103 C132 141.3(2) no
C105 CO103 C132 103.6(2) no
C131 CO103 C132 103.4(2) no
CO104 CO103 C133 147.9(1) no
C104 CO103 C133 99.8(2) no
C105 CO103 C133 98.9(2) no
C131 CO103 C133 100.6(2) no
C132 CO103 C133 99.5(2) no
CO103 CO104 C104 51.3(1) no
CO103 CO104 C105 50.5(1) no
C104 CO104 C105 40.2(1) no
CO103 CO104 C141 146.8(1) no
C104 CO104 C141 98.5(2) no
C105 CO104 C141 98.5(2) no
CO103 CO104 C142 99.5(2) no
C104 CO104 C142 142.6(2) no
C105 CO104 C142 104.7(2) no
C141 CO104 C142 100.1(2) no
CO103 CO104 C143 99.5(2) no
C104 CO104 C143 104.4(2) no
C105 CO104 C143 141.8(2) no
C141 CO104 C143 101.7(2) no
C142 CO104 C143 103.2(2) no
O101 C101 C102 111.6(3) no
O101 C101 H111 109.7(30) no
C102 C101 H111 110.9(29) no
O101 C101 H112 106.3(29) no
C102 C101 H112 108.7(28) no
H111 C101 H112 109.6(40) no
CO101 C102 CO102 78.6(1) no
CO101 C102 C101 135.7(3) no
CO102 C102 C101 135.0(3) no
CO101 C102 C103 70.4(2) no
CO102 C102 C103 70.3(2) no
C101 C102 C103 138.9(3) no
CO101 C103 CO102 78.0(1) no
CO101 C103 C102 69.4(2) no
CO102 C103 C102 69.5(2) no
CO101 C103 C104 137.8(3) no
CO102 C103 C104 133.0(2) no
C102 C103 C104 140.3(3) no
CO103 C104 CO104 77.7(1) no
CO103 C104 C103 138.1(2) no
CO104 C104 C103 132.8(2) no
CO103 C104 C105 68.8(2) no
CO104 C104 C105 69.6(2) no
C103 C104 C105 140.8(3) no
CO103 C105 CO104 78.4(1) no
CO103 C105 C104 70.9(2) no
CO104 C105 C104 70.2(2) no
CO103 C105 C106 135.9(3) no
CO104 C105 C106 134.5(3) no
C104 C105 C106 139.2(3) no
O102 C106 C105 111.7(3) no
O102 C106 H161 107.4(26) no
C105 C106 H161 107.7(27) no
O102 C106 H162 106.9(24) no
C105 C106 H162 111.8(25) no
H161 C106 H162 111.3(37) no
CO101 C111 O111 177.9(4) no
CO101 C112 O112 179.6(5) no
CO101 C113 O113 179.1(6) no
CO102 C121 O121 178.7(6) no
CO102 C122 O122 177.3(4) no
CO102 C123 O123 177.0(5) no
CO103 C131 O131 178.7(6) no
CO103 C132 O132 178.2(5) no
CO103 C133 O133 177.8(4) no
CO104 C141 O141 178.3(4) no
CO104 C142 O142 177.8(5) no
CO104 C143 O143 178.1(5) no

loop_
_geom_bond_atom_site_label_1
_geom_bond_atom_site_label_2
_geom_bond_distance
_geom_bond_publ_flag
CO1 CO2 2.4741(7) yes
CO1 C2 1.957(3) yes
CO1 C3 1.967(3) yes
CO1 C11 1.824(5) yes
CO1 C12 1.817(5) yes
CO1 C13 1.795(5) yes
CO2 C2 1.945(4) yes
CO2 C3 1.966(3) yes
CO2 C21 1.820(6) yes
CO2 C22 1.785(5) yes
CO2 C23 1.817(5) yes
CO3 CO4 2.4664(7) yes
CO3 C4 1.969(3) yes
CO3 C5 1.945(3) yes
CO3 C31 1.782(5) yes
CO3 C32 1.821(5) yes
CO3 C33 1.827(5) yes
CO4 C4 1.966(3) yes
CO4 C5 1.955(3) yes
CO4 C41 1.793(5) yes
CO4 C42 1.824(5) yes
CO4 C43 1.817(5) yes
O1 C1 1.416(6) yes
O1 H1 0.51(5) no
O2 C6 1.424(5) yes
O11 C11 1.124(6) yes
O12 C12 1.110(6) yes
O13 C13 1.122(5) yes
O21 C21 1.120(7) yes
O22 C22 1.130(6) yes
O23 C23 1.122(6) yes
O31 C31 1.137(6) yes
O32 C32 1.112(6) yes
O33 C33 1.111(6) yes
O41 C41 1.116(5) yes
O42 C42 1.123(6) yes
O43 C43 1.118(5) yes
C1 C2 1.476(5) yes
C1 H11 0.86(5) no
C1 H12 1.01(5) no
C2 C3 1.347(5) yes
C3 C4 1.420(5) yes
C4 C5 1.355(5) yes
C5 C6 1.476(5) yes
C6 H61 1.00(5) no
C6 H62 1.00(5) no
CO101 CO102 2.4735(7) yes
CO101 C102 1.951(4) yes
CO101 C103 1.964(3) yes
CO101 C111 1.825(5) yes
CO101 C112 1.790(5) yes
CO101 C113 1.810(6) yes
CO102 C102 1.954(4) yes
CO102 C103 1.964(3) yes
CO102 C121 1.815(5) yes
CO102 C122 1.794(5) yes
CO102 C123 1.828(5) yes
CO103 CO104 2.4665(7) yes
CO103 C104 1.969(3) yes
CO103 C105 1.944(3) yes
CO103 C131 1.826(5) yes
CO103 C132 1.827(5) yes
CO103 C133 1.782(5) yes
CO104 C104 1.964(3) yes
CO104 C105 1.957(3) yes
CO104 C141 1.787(5) yes
CO104 C142 1.817(5) yes
CO104 C143 1.832(5) yes
O101 C101 1.424(5) yes
O102 C106 1.413(5) yes
O111 C111 1.120(6) yes
O112 C112 1.125(6) yes
O113 C113 1.123(7) yes
O121 C121 1.133(6) yes
O122 C122 1.127(5) yes
O123 C123 1.106(6) yes
O131 C131 1.117(6) yes
O132 C132 1.110(6) yes
O133 C133 1.132(5) yes
O141 C141 1.128(5) yes
O142 C142 1.118(5) yes
O143 C143 1.114(6) yes
C101 C102 1.484(5) yes
C101 H111 0.92(5) no
C101 H112 0.96(5) no
C102 C103 1.346(5) yes
C103 C104 1.420(5) yes
C104 C105 1.348(5) yes
C105 C106 1.490(5) yes
C106 H161 0.97(5) no
C106 H162 1.04(5) no
